data_1563321
loop_
_publ_author_name
'Infante-Tadeo, Sonia'
'Rodriguez, Vanessa'
'Habtemariam, Abraha'
'Pizarro, Ana M.'

_publ_section_title
;
 Osmium(II) Tethered Half-Sandwich Complexes: pH-dependent Aqueous
 Speciation and Transfer Hydrogenation in Cells
;
_journal_name_full 'Chemical Science'
_journal_paper_doi 10.1039/D1SC01939B
_journal_year 2021
_chemical_absolute_configuration ad
_chemical_formula_sum 'C21 H22 Cl F6 N2 O Os P'
_chemical_formula_weight 689.02
_chemical_name_common SIT_116PF6_150K
_space_group_crystal_system orthorhombic
_space_group_IT_number 19
_space_group_name_Hall 'P 2ac 2ab'
_space_group_name_H-M_alt 'P 21 21 21'
_atom_sites_solution_hydrogens mixed
_audit_update_record
;
2020-09-02 deposited with the CCDC.	2021-06-10 downloaded from the CCDC.
;
_cell_angle_alpha 90
_cell_angle_beta 90
_cell_angle_gamma 90
_cell_formula_units_Z 4
_cell_length_a 8.9047(3)
_cell_length_b 13.1177(3)
_cell_length_c 19.5010(6)
_cell_measurement_reflns_used 7448
_cell_measurement_temperature 150.(2)
_cell_measurement_theta_max 26.3259
_cell_measurement_theta_min 2.6027
_cell_volume 2277.90(12)
_computing_cell_refinement 'SAINT V8.34A (Bruker AXS Inc., 2013)'
_computing_data_collection 'Bruker APEX2'
_computing_data_reduction 'SAINT V8.34A (Bruker AXS Inc., 2013)'
_computing_molecular_graphics 'Bruker SHELXTL'
_computing_publication_material 'Bruker SHELXTL'
_computing_structure_refinement 'SHELXL-2014/7 (Sheldrick, 2014)'
_computing_structure_solution 'SHELXS-97 (Sheldrick 2008)'
_diffrn_ambient_temperature 150.(2)
_diffrn_detector_area_resol_mean 8.3333
_diffrn_measured_fraction_theta_full 0.994
_diffrn_measured_fraction_theta_max 0.994
_diffrn_measurement_device_type 'Bruker Kappa Apex II'
_diffrn_measurement_method '\f and \w scans'
_diffrn_radiation_type 'Mo K\a'
_diffrn_radiation_wavelength 0.71073
_diffrn_reflns_av_R_equivalents 0.0986
_diffrn_reflns_av_unetI/netI 0.0370
_diffrn_reflns_limit_h_max 11
_diffrn_reflns_limit_h_min -10
_diffrn_reflns_limit_k_max 16
_diffrn_reflns_limit_k_min -15
_diffrn_reflns_limit_l_max 24
_diffrn_reflns_limit_l_min -24
_diffrn_reflns_number 4656
_diffrn_reflns_theta_full 26.44
_diffrn_reflns_theta_max 26.44
_diffrn_reflns_theta_min 2.96
_exptl_absorpt_coefficient_mu 5.852
_exptl_absorpt_correction_T_max 0.78
_exptl_absorpt_correction_T_min 0.53
_exptl_absorpt_correction_type multi-scan
_exptl_absorpt_process_details twinabs
_exptl_crystal_colour 'clear intense red'
_exptl_crystal_density_diffrn 2.009
_exptl_crystal_density_method 'not measured'
_exptl_crystal_description prismatic
_exptl_crystal_F_000 1328
_exptl_crystal_size_max 0.150
_exptl_crystal_size_mid 0.048
_exptl_crystal_size_min 0.046
_refine_diff_density_max 1.095
_refine_diff_density_min -0.705
_refine_ls_abs_structure_details
;

Refined as an inversion twin.
;
_refine_ls_abs_structure_Flack 0.505(14)
_refine_ls_extinction_method none
_refine_ls_goodness_of_fit_ref 1.071
_refine_ls_hydrogen_treatment mixed
_refine_ls_matrix_type full
_refine_ls_number_parameters 303
_refine_ls_number_reflns 4656
_refine_ls_number_restraints 0
_refine_ls_restrained_S_all 1.071
_refine_ls_R_factor_all 0.0348
_refine_ls_R_factor_gt 0.0305
_refine_ls_shift/su_max 0.000
_refine_ls_shift/su_mean 0.000
_refine_ls_structure_factor_coef Fsqd
_refine_ls_weighting_details 'w=1/[\s^2^(Fo^2^)+(0.0413P)^2^+7.2363P] where P=(Fo^2^+2Fc^2^)/3'
_refine_ls_weighting_scheme calc
_refine_ls_wR_factor_gt 0.0780
_refine_ls_wR_factor_ref 0.0798
_reflns_number_gt 4353
_reflns_number_total 4656
_reflns_threshold_expression 'I > 2\s(I)'
_cod_data_source_file d1sc01939b2.cif
_cod_data_source_block 5_03142
_cod_database_code 1563321

loop_
_space_group_symop_operation_xyz
'x, y, z'
'-x+1/2, -y, z+1/2'
'-x, y+1/2, -z+1/2'
'x+1/2, -y+1/2, -z'

loop_
_atom_site_type_symbol
_atom_site_label
_atom_site_fract_x
_atom_site_fract_y
_atom_site_fract_z
_atom_site_U_iso_or_equiv
_atom_site_adp_type
_atom_site_calc_flag
_atom_site_refinement_flags_adp
_atom_site_refinement_flags_occupancy
_atom_site_refinement_flags_posn
_atom_site_occupancy
_atom_site_disorder_assembly
_atom_site_disorder_group
C C1 0.7519(10) -0.0809(7) 0.5440(4) 0.025(2) Uani d . . . 1 . .
H H1 0.6798 -0.1324 0.5346 0.03 Uiso calc U . R 1 . .
C C2 0.7799(14) -0.0518(7) 0.6133(5) 0.025(2) Uani d . . . 1 . .
H H2 0.7244 -0.0825 0.6494 0.03 Uiso calc U . R 1 . .
C C3 0.8889(13) 0.0217(9) 0.6282(5) 0.030(3) Uani d . . . 1 . .
H H3 0.9088 0.0402 0.6745 0.036 Uiso calc U . R 1 . .
C C4 0.9698(11) 0.0687(8) 0.5738(5) 0.024(2) Uani d . . . 1 . .
H H4 1.0446 0.1181 0.5838 0.029 Uiso calc U . R 1 . .
C C5 0.9395(12) 0.0422(8) 0.5055(5) 0.024(2) Uani d . . . 1 . .
H H5 0.9923 0.0753 0.4696 0.029 Uiso calc U . R 1 . .
C C6 0.8291(13) -0.0347(9) 0.4892(5) 0.028(2) Uani d . . . 1 . .
C C7 0.7929(14) -0.0597(8) 0.4157(5) 0.032(3) Uani d . . . 1 . .
H H7A 0.7814 0.0042 0.3891 0.039 Uiso calc U . R 1 . .
H H7B 0.6969 -0.0975 0.4134 0.039 Uiso calc U . R 1 . .
C C8 0.9194(13) -0.1248(9) 0.3841(5) 0.032(3) Uani d . . . 1 . .
H H8A 1.0156 -0.0872 0.3871 0.039 Uiso calc U . R 1 . .
H H8B 0.9301 -0.1889 0.4105 0.039 Uiso calc U . R 1 . .
C C9 0.8869(16) -0.1494(12) 0.3109(7) 0.053(4) Uani d . . . 1 . .
H H9A 0.9696 -0.1923 0.2931 0.064 Uiso calc U . R 1 . .
H H9B 0.7939 -0.1907 0.3092 0.064 Uiso calc U . R 1 . .
C C10 0.8046(13) 0.2935(8) 0.6200(6) 0.032(3) Uani d . . . 1 . .
H H10 0.9028 0.2824 0.6025 0.039 Uiso calc U . R 1 . .
C C11 0.7763(14) 0.3804(8) 0.6548(5) 0.034(2) Uani d . . . 1 . .
H H11 0.8548 0.4282 0.662 0.04 Uiso calc U . R 1 . .
C C12 0.6327(12) 0.4006(8) 0.6804(5) 0.028(2) Uani d . . . 1 . .
H H12 0.6124 0.4615 0.705 0.034 Uiso calc U . R 1 . .
C C13 0.5206(14) 0.3291(9) 0.6688(5) 0.031(3) Uani d . . . 1 . .
H H13 0.4212 0.34 0.6849 0.038 Uiso calc U . R 1 . .
C C14 0.5577(12) 0.2411(9) 0.6329(5) 0.023(2) Uani d . . . 1 . .
C C15 0.4514(12) 0.1622(8) 0.6170(5) 0.025(2) Uani d . . . 1 . .
H H15 0.3496 0.1667 0.6313 0.03 Uiso calc U . R 1 . .
C C16 0.3971(11) 0.0016(8) 0.5702(5) 0.021(2) Uani d . . . 1 . .
C C17 0.3161(12) -0.0385(8) 0.6238(5) 0.027(2) Uani d . . . 1 . .
H H17 0.3288 -0.0129 0.669 0.033 Uiso calc U . R 1 . .
C C18 0.2166(14) -0.1164(8) 0.6109(6) 0.035(3) Uani d . . . 1 . .
H H18 0.1591 -0.1445 0.6473 0.042 Uiso calc U . R 1 . .
C C19 0.2002(13) -0.1534(8) 0.5454(7) 0.038(3) Uani d . . . 1 . .
H H19 0.1307 -0.2067 0.5367 0.046 Uiso calc U . R 1 . .
C C20 0.2828(14) -0.1142(8) 0.4928(6) 0.036(3) Uani d . . . 1 . .
H H20 0.2713 -0.1408 0.4478 0.043 Uiso calc U . R 1 . .
C C21 0.3826(13) -0.0364(9) 0.5047(5) 0.029(2) Uani d . . . 1 . .
H H21 0.4409 -0.0092 0.4682 0.035 Uiso calc U . R 1 . .
Cl Cl1 0.6594(3) 0.1870(2) 0.45911(13) 0.0310(6) Uani d . . . 1 . .
F F1 1.0343(15) 0.7482(15) 0.7456(5) 0.159(8) Uani d . . . 1 . .
F F2 0.7776(16) 0.7787(8) 0.7309(6) 0.117(5) Uani d . . . 1 . .
F F3 0.9277(11) 0.7300(7) 0.6457(4) 0.065(2) Uani d . . . 1 . .
F F4 0.7712(15) 0.6204(8) 0.6928(7) 0.120(5) Uani d . . . 1 . .
F F5 1.0072(13) 0.5957(11) 0.7093(6) 0.102(4) Uani d . . . 1 . .
F F6 0.8641(11) 0.6589(10) 0.7968(5) 0.096(4) Uani d . . . 1 . .
N N1 0.6986(10) 0.2217(6) 0.6092(4) 0.0229(19) Uani d . . . 1 . .
N N2 0.4994(8) 0.0853(8) 0.5827(4) 0.0235(17) Uani d . . . 1 . .
O O1 0.8693(15) -0.0661(10) 0.2670(5) 0.067(3) Uani d . . . 1 . .
H H1O 0.834(13) -0.006(9) 0.272(6) 0.02(3) Uiso d . . . 1 . .
Os Os1 0.72688(4) 0.08548(3) 0.55598(2) 0.01855(11) Uani d . . . 1 . .
P P1 0.8950(3) 0.6933(3) 0.72083(15) 0.0357(7) Uani d . . . 1 . .

loop_
_atom_site_aniso_label
_atom_site_aniso_U_11
_atom_site_aniso_U_22
_atom_site_aniso_U_33
_atom_site_aniso_U_12
_atom_site_aniso_U_13
_atom_site_aniso_U_23
C1 0.026(5) 0.021(4) 0.029(5) 0.002(4) -0.002(4) 0.003(4)
C2 0.024(5) 0.027(5) 0.024(5) 0.005(5) 0.004(5) 0.006(4)
C3 0.032(6) 0.039(7) 0.018(5) 0.005(5) -0.006(4) 0.000(5)
C4 0.021(5) 0.020(6) 0.032(5) 0.006(4) 0.001(4) 0.005(4)
C5 0.020(5) 0.030(6) 0.024(5) 0.002(4) 0.005(4) 0.001(4)
C6 0.024(6) 0.034(6) 0.027(5) 0.008(5) 0.004(5) -0.004(5)
C7 0.033(6) 0.040(7) 0.024(5) 0.007(5) -0.001(5) -0.009(4)
C8 0.028(6) 0.043(7) 0.026(6) -0.004(5) 0.005(5) 0.000(5)
C9 0.039(7) 0.076(11) 0.045(8) -0.019(7) 0.008(6) -0.034(8)
C10 0.025(6) 0.027(6) 0.046(6) 0.002(5) 0.005(5) 0.000(5)
C11 0.034(6) 0.027(5) 0.039(6) -0.011(5) -0.007(5) 0.001(4)
C12 0.034(6) 0.015(6) 0.036(6) 0.005(5) -0.004(4) -0.002(5)
C13 0.036(6) 0.032(6) 0.026(5) 0.005(5) 0.008(5) -0.001(5)
C14 0.024(5) 0.026(6) 0.020(5) 0.003(4) 0.003(4) 0.007(4)
C15 0.019(5) 0.033(6) 0.022(5) 0.000(4) -0.001(4) 0.001(5)
C16 0.019(5) 0.023(5) 0.021(5) 0.006(4) -0.001(4) -0.001(4)
C17 0.027(6) 0.028(6) 0.026(5) 0.002(4) 0.008(4) 0.000(4)
C18 0.028(6) 0.022(5) 0.056(7) 0.005(5) 0.005(6) 0.006(5)
C19 0.029(6) 0.023(5) 0.063(8) -0.003(4) -0.001(6) -0.006(5)
C20 0.024(5) 0.042(7) 0.042(6) -0.002(5) -0.001(5) -0.009(5)
C21 0.023(6) 0.041(7) 0.024(5) 0.000(5) -0.001(4) 0.000(5)
Cl1 0.0271(13) 0.0374(15) 0.0285(14) 0.0048(11) -0.0005(10) 0.0142(11)
F1 0.110(10) 0.32(2) 0.047(6) -0.147(13) 0.014(6) -0.040(9)
F2 0.152(12) 0.097(8) 0.102(7) 0.086(8) 0.053(8) 0.055(6)
F3 0.084(7) 0.077(6) 0.034(4) -0.012(5) 0.006(4) 0.012(4)
F4 0.117(11) 0.091(8) 0.151(11) -0.061(8) 0.028(9) -0.016(7)
F5 0.088(8) 0.124(10) 0.094(8) 0.043(8) 0.024(6) 0.041(8)
F6 0.055(6) 0.175(11) 0.056(5) 0.024(7) 0.023(4) 0.068(6)
N1 0.018(5) 0.022(4) 0.029(4) -0.001(4) -0.001(4) 0.003(3)
N2 0.014(4) 0.027(4) 0.030(4) 0.001(4) 0.004(3) 0.003(4)
O1 0.095(9) 0.075(9) 0.031(5) -0.027(8) -0.011(5) 0.000(6)
Os1 0.01707(16) 0.01958(18) 0.01899(16) 0.00055(14) 0.00095(13) 0.00292(16)
P1 0.0259(16) 0.052(2) 0.0289(15) -0.0103(14) 0.0002(12) 0.0106(14)

loop_
_atom_type_symbol
_atom_type_description
_atom_type_scat_dispersion_real
_atom_type_scat_dispersion_imag
_atom_type_scat_source
C C 0.0033 0.0016 'International Tables Vol C Tables 4.2.6.8 and 6.1.1.4'
H H 0.0000 0.0000 'International Tables Vol C Tables 4.2.6.8 and 6.1.1.4'
N N 0.0061 0.0033 'International Tables Vol C Tables 4.2.6.8 and 6.1.1.4'
O O 0.0106 0.0060 'International Tables Vol C Tables 4.2.6.8 and 6.1.1.4'
F F 0.0171 0.0103 'International Tables Vol C Tables 4.2.6.8 and 6.1.1.4'
P P 0.1023 0.0942 'International Tables Vol C Tables 4.2.6.8 and 6.1.1.4'
Cl Cl 0.1484 0.1585 'International Tables Vol C Tables 4.2.6.8 and 6.1.1.4'
Os Os -1.2165 7.6030 'International Tables Vol C Tables 4.2.6.8 and 6.1.1.4'

loop_
_geom_angle_atom_site_label_1
_geom_angle_atom_site_label_2
_geom_angle_atom_site_label_3
_geom_angle_site_symmetry_1
_geom_angle_site_symmetry_3
_geom_angle
_geom_angle_publ_flag
C6 C1 C2 . . 121.3(10) ?
C6 C1 Os1 . . 72.8(6) ?
C2 C1 Os1 . . 69.7(5) ?
C6 C1 H1 . . 119.4 ?
C2 C1 H1 . . 119.4 ?
Os1 C1 H1 . . 131.0 ?
C3 C2 C1 . . 120.2(9) ?
C3 C2 Os1 . . 71.7(6) ?
C1 C2 Os1 . . 72.3(5) ?
C3 C2 H2 . . 119.9 ?
C1 C2 H2 . . 119.9 ?
Os1 C2 H2 . . 128.3 ?
C2 C3 C4 . . 119.6(9) ?
C2 C3 Os1 . . 70.8(6) ?
C4 C3 Os1 . . 71.8(6) ?
C2 C3 H3 . . 120.2 ?
C4 C3 H3 . . 120.2 ?
Os1 C3 H3 . . 129.6 ?
C5 C4 C3 . . 120.3(10) ?
C5 C4 Os1 . . 71.7(6) ?
C3 C4 Os1 . . 70.4(6) ?
C5 C4 H4 . . 119.9 ?
C3 C4 H4 . . 119.9 ?
Os1 C4 H4 . . 130.8 ?
C4 C5 C6 . . 120.9(10) ?
C4 C5 Os1 . . 71.2(6) ?
C6 C5 Os1 . . 72.2(6) ?
C4 C5 H5 . . 119.5 ?
C6 C5 H5 . . 119.5 ?
Os1 C5 H5 . . 129.5 ?
C1 C6 C5 . . 117.7(9) ?
C1 C6 C7 . . 121.7(10) ?
C5 C6 C7 . . 120.5(10) ?
C1 C6 Os1 . . 70.3(6) ?
C5 C6 Os1 . . 69.9(6) ?
C7 C6 Os1 . . 128.4(8) ?
C6 C7 C8 . . 110.2(10) ?
C6 C7 H7A . . 109.6 ?
C8 C7 H7A . . 109.6 ?
C6 C7 H7B . . 109.6 ?
C8 C7 H7B . . 109.6 ?
H7A C7 H7B . . 108.1 ?
C9 C8 C7 . . 111.1(10) ?
C9 C8 H8A . . 109.4 ?
C7 C8 H8A . . 109.4 ?
C9 C8 H8B . . 109.4 ?
C7 C8 H8B . . 109.4 ?
H8A C8 H8B . . 108.0 ?
O1 C9 C8 . . 116.0(12) ?
O1 C9 H9A . . 108.3 ?
C8 C9 H9A . . 108.3 ?
O1 C9 H9B . . 108.3 ?
C8 C9 H9B . . 108.3 ?
H9A C9 H9B . . 107.4 ?
N1 C10 C11 . . 122.5(11) ?
N1 C10 H10 . . 118.8 ?
C11 C10 H10 . . 118.8 ?
C10 C11 C12 . . 120.7(10) ?
C10 C11 H11 . . 119.7 ?
C12 C11 H11 . . 119.7 ?
C13 C12 C11 . . 118.1(9) ?
C13 C12 H12 . . 120.9 ?
C11 C12 H12 . . 120.9 ?
C12 C13 C14 . . 118.2(10) ?
C12 C13 H13 . . 120.9 ?
C14 C13 H13 . . 120.9 ?
N1 C14 C13 . . 123.0(10) ?
N1 C14 C15 . . 113.6(9) ?
C13 C14 C15 . . 123.4(10) ?
N2 C15 C14 . . 117.3(9) ?
N2 C15 H15 . . 121.3 ?
C14 C15 H15 . . 121.3 ?
C17 C16 C21 . . 121.1(10) ?
C17 C16 N2 . . 119.5(9) ?
C21 C16 N2 . . 119.4(9) ?
C16 C17 C18 . . 119.0(10) ?
C16 C17 H17 . . 120.5 ?
C18 C17 H17 . . 120.5 ?
C19 C18 C17 . . 120.0(11) ?
C19 C18 H18 . . 120.0 ?
C17 C18 H18 . . 120.0 ?
C20 C19 C18 . . 120.7(11) ?
C20 C19 H19 . . 119.7 ?
C18 C19 H19 . . 119.7 ?
C19 C20 C21 . . 120.1(11) ?
C19 C20 H20 . . 119.9 ?
C21 C20 H20 . . 119.9 ?
C20 C21 C16 . . 119.1(11) ?
C20 C21 H21 . . 120.4 ?
C16 C21 H21 . . 120.4 ?
C10 N1 C14 . . 117.5(9) ?
C10 N1 Os1 . . 126.3(7) ?
C14 N1 Os1 . . 116.1(7) ?
C15 N2 C16 . . 118.3(8) ?
C15 N2 Os1 . . 116.8(7) ?
C16 N2 Os1 . . 124.6(7) ?
C9 O1 H1O . . 135.(8) ?
N1 Os1 N2 . . 76.1(4) ?
N1 Os1 C2 . . 118.8(4) ?
N2 Os1 C2 . . 94.7(4) ?
N1 Os1 C3 . . 95.0(4) ?
N2 Os1 C3 . . 118.6(4) ?
C2 Os1 C3 . . 37.5(4) ?
N1 Os1 C4 . . 97.2(4) ?
N2 Os1 C4 . . 155.8(3) ?
C2 Os1 C4 . . 67.8(4) ?
C3 Os1 C4 . . 37.9(4) ?
N1 Os1 C1 . . 156.1(3) ?
N2 Os1 C1 . . 97.1(4) ?
C2 Os1 C1 . . 38.0(3) ?
C3 Os1 C1 . . 67.8(4) ?
C4 Os1 C1 . . 79.5(4) ?
N1 Os1 C5 . . 123.1(4) ?
N2 Os1 C5 . . 160.3(4) ?
C2 Os1 C5 . . 80.2(4) ?
C3 Os1 C5 . . 67.8(4) ?
C4 Os1 C5 . . 37.1(4) ?
C1 Os1 C5 . . 67.1(4) ?
N1 Os1 C6 . . 160.7(4) ?
N2 Os1 C6 . . 122.5(4) ?
C2 Os1 C6 . . 68.1(4) ?
C3 Os1 C6 . . 80.6(4) ?
C4 Os1 C6 . . 67.8(4) ?
C1 Os1 C6 . . 36.9(4) ?
C5 Os1 C6 . . 37.9(4) ?
N1 Os1 Cl1 . . 83.4(2) ?
N2 Os1 Cl1 . . 87.4(2) ?
C2 Os1 Cl1 . . 157.6(3) ?
C3 Os1 Cl1 . . 152.9(3) ?
C4 Os1 Cl1 . . 115.3(3) ?
C1 Os1 Cl1 . . 119.5(2) ?
C5 Os1 Cl1 . . 90.4(3) ?
C6 Os1 Cl1 . . 92.0(3) ?
F1 P1 F2 . . 99.7(10) ?
F1 P1 F4 . . 169.6(10) ?
F2 P1 F4 . . 90.6(8) ?
F1 P1 F3 . . 90.0(6) ?
F2 P1 F3 . . 91.3(5) ?
F4 P1 F3 . . 89.5(6) ?
F1 P1 F6 . . 88.8(6) ?
F2 P1 F6 . . 88.2(5) ?
F4 P1 F6 . . 91.8(7) ?
F3 P1 F6 . . 178.6(7) ?
F1 P1 F5 . . 85.2(9) ?
F2 P1 F5 . . 174.9(8) ?
F4 P1 F5 . . 84.4(7) ?
F3 P1 F5 . . 89.9(5) ?
F6 P1 F5 . . 90.7(6) ?

loop_
_geom_bond_atom_site_label_1
_geom_bond_atom_site_label_2
_geom_bond_site_symmetry_2
_geom_bond_distance
_geom_bond_publ_flag
C1 C6 . 1.407(14) ?
C1 C2 . 1.427(13) ?
C1 Os1 . 2.206(10) ?
C1 H1 . 0.95 ?
C2 C3 . 1.399(16) ?
C2 Os1 . 2.172(9) ?
C2 H2 . 0.95 ?
C3 C4 . 1.423(15) ?
C3 Os1 . 2.183(11) ?
C3 H3 . 0.95 ?
C4 C5 . 1.402(14) ?
C4 Os1 . 2.202(10) ?
C4 H4 . 0.95 ?
C5 C6 . 1.444(16) ?
C5 Os1 . 2.208(10) ?
C5 H5 . 0.95 ?
C6 C7 . 1.505(14) ?
C6 Os1 . 2.238(11) ?
C7 C8 . 1.542(15) ?
C7 H7A . 0.99 ?
C7 H7B . 0.99 ?
C8 C9 . 1.491(16) ?
C8 H8A . 0.99 ?
C8 H8B . 0.99 ?
C9 O1 . 1.397(19) ?
C9 H9A . 0.99 ?
C9 H9B . 0.99 ?
C10 N1 . 1.349(13) ?
C10 C11 . 1.350(15) ?
C10 H10 . 0.95 ?
C11 C12 . 1.398(17) ?
C11 H11 . 0.95 ?
C12 C13 . 1.388(16) ?
C12 H12 . 0.95 ?
C13 C14 . 1.391(16) ?
C13 H13 . 0.95 ?
C14 N1 . 1.361(13) ?
C14 C15 . 1.436(15) ?
C15 N2 . 1.284(14) ?
C15 H15 . 0.95 ?
C16 C17 . 1.375(14) ?
C16 C21 . 1.377(14) ?
C16 N2 . 1.446(14) ?
C17 C18 . 1.376(16) ?
C17 H17 . 0.95 ?
C18 C19 . 1.374(17) ?
C18 H18 . 0.95 ?
C19 C20 . 1.363(16) ?
C19 H19 . 0.95 ?
C20 C21 . 1.373(16) ?
C20 H20 . 0.95 ?
C21 H21 . 0.95 ?
Cl1 Os1 . 2.388(2) ?
F1 P1 . 1.513(10) ?
F2 P1 . 1.544(10) ?
F3 P1 . 1.569(8) ?
F4 P1 . 1.559(11) ?
F5 P1 . 1.640(12) ?
F6 P1 . 1.572(8) ?
N1 Os1 . 2.082(8) ?
N2 Os1 . 2.092(7) ?
O1 H1O . 0.86(11) ?

loop_
_geom_hbond_atom_site_label_D
_geom_hbond_atom_site_label_H
_geom_hbond_atom_site_label_A
_geom_hbond_site_symmetry_A
_geom_hbond_distance_DH
_geom_hbond_distance_HA
_geom_hbond_distance_DA
_geom_hbond_angle_DHA
_geom_hbond_publ_flag
C10 H10 Cl1 4_556 0.95 2.61 3.525(11) 161.3 ?
C13 H13 F2 3_646 0.95 2.54 3.364(16) 144.5 ?
C15 H15 F6 3_646 0.95 2.37 3.274(14) 159.8 ?

loop_
_geom_torsion_atom_site_label_1
_geom_torsion_atom_site_label_2
_geom_torsion_atom_site_label_3
_geom_torsion_atom_site_label_4
_geom_torsion_site_symmetry_1
_geom_torsion_site_symmetry_2
_geom_torsion_site_symmetry_3
_geom_torsion_site_symmetry_4
_geom_torsion
_geom_torsion_publ_flag
C6 C1 C2 C3 . . . . -1.9(15) ?
Os1 C1 C2 C3 . . . . -55.5(9) ?
C6 C1 C2 Os1 . . . . 53.6(9) ?
C1 C2 C3 C4 . . . . 1.1(16) ?
Os1 C2 C3 C4 . . . . -54.6(9) ?
C1 C2 C3 Os1 . . . . 55.7(9) ?
C2 C3 C4 C5 . . . . 0.7(16) ?
Os1 C3 C4 C5 . . . . -53.5(9) ?
C2 C3 C4 Os1 . . . . 54.2(9) ?
C3 C4 C5 C6 . . . . -1.6(15) ?
Os1 C4 C5 C6 . . . . -54.6(9) ?
C3 C4 C5 Os1 . . . . 52.9(9) ?
C2 C1 C6 C5 . . . . 0.9(15) ?
Os1 C1 C6 C5 . . . . 53.1(8) ?
C2 C1 C6 C7 . . . . -175.8(10) ?
Os1 C1 C6 C7 . . . . -123.6(10) ?
C2 C1 C6 Os1 . . . . -52.2(9) ?
C4 C5 C6 C1 . . . . 0.9(15) ?
Os1 C5 C6 C1 . . . . -53.3(8) ?
C4 C5 C6 C7 . . . . 177.6(10) ?
Os1 C5 C6 C7 . . . . 123.5(10) ?
C4 C5 C6 Os1 . . . . 54.1(9) ?
C1 C6 C7 C8 . . . . -107.5(12) ?
C5 C6 C7 C8 . . . . 75.9(13) ?
Os1 C6 C7 C8 . . . . 163.5(8) ?
C6 C7 C8 C9 . . . . -179.3(11) ?
C7 C8 C9 O1 . . . . 59.3(15) ?
N1 C10 C11 C12 . . . . -1.2(17) ?
C10 C11 C12 C13 . . . . -0.2(16) ?
C11 C12 C13 C14 . . . . 0.5(16) ?
C12 C13 C14 N1 . . . . 0.5(16) ?
C12 C13 C14 C15 . . . . -179.3(10) ?
N1 C14 C15 N2 . . . . -0.7(13) ?
C13 C14 C15 N2 . . . . 179.1(10) ?
C21 C16 C17 C18 . . . . -1.6(16) ?
N2 C16 C17 C18 . . . . 178.4(9) ?
C16 C17 C18 C19 . . . . 0.5(17) ?
C17 C18 C19 C20 . . . . 0.5(18) ?
C18 C19 C20 C21 . . . . -0.6(19) ?
C19 C20 C21 C16 . . . . -0.4(17) ?
C17 C16 C21 C20 . . . . 1.5(17) ?
N2 C16 C21 C20 . . . . -178.5(10) ?
C11 C10 N1 C14 . . . . 2.1(16) ?
C11 C10 N1 Os1 . . . . 179.5(8) ?
C13 C14 N1 C10 . . . . -1.8(15) ?
C15 C14 N1 C10 . . . . 178.0(9) ?
C13 C14 N1 Os1 . . . . -179.5(8) ?
C15 C14 N1 Os1 . . . . 0.4(11) ?
C14 C15 N2 C16 . . . . 175.8(8) ?
C14 C15 N2 Os1 . . . . 0.8(12) ?
C17 C16 N2 C15 . . . . -48.9(13) ?
C21 C16 N2 C15 . . . . 131.1(10) ?
C17 C16 N2 Os1 . . . . 125.7(9) ?
C21 C16 N2 Os1 . . . . -54.3(12) ?
